data_1526015
loop_
_publ_author_name
'Filipenko, O.S.'
'Shilov, G.V.'
'Atovmyan, L.O.'
'Ponomarev, V.I.'
'Leonova, L.S.'

_publ_section_title
;
 Crystal structure of hydroxonium salt of mixed cerium(III) - cerium(IV)
 sulfate hydrate
;
_journal_name_full 'Doklady Akad. Nauk'
_journal_page_first 208
_journal_page_last 212
_journal_volume 380
_journal_year 2001
_chemical_formula_sum 'Ce0.968 H10.432 O12.924 S2'
_chemical_name_systematic
;
(H3 O)0.444 Ce0.888 (Ce0.08 (H3 O)0.14) (S O4)2 (H2 O)4.34
;
_space_group_IT_number 176
_symmetry_space_group_name_Hall '-P 6c'
_symmetry_space_group_name_H-M 'P 63/m'
_cell_angle_alpha 90
_cell_angle_beta 90
_cell_angle_gamma 120
_cell_formula_units_Z 9
_cell_length_a 11.049
_cell_length_b 11.049
_cell_length_c 25.219
_cell_volume 2666.272
_citation_journal_id_ASTM DAKNEQ
_cod_data_source_file Filipenko_DAKNEQ_2001_1040.cif
_cod_data_source_block H10.432Ce0.968O12.924S2
_cod_original_formula_sum 'H10.432 Ce0.968 O12.924 S2'
_cod_database_code 1526015

loop_
_symmetry_equiv_pos_as_xyz
x,y,z
x-y,x,z+1/2
-y,x-y,z
-x,-y,z+1/2
-x+y,-x,z
y,-x+y,z+1/2
-x,-y,-z
-x+y,-x,-z-1/2
y,-x+y,-z
x,y,-z-1/2
x-y,x,-z
-y,x-y,-z-1/2

loop_
_atom_site_label
_atom_site_type_symbol
_atom_site_fract_x
_atom_site_fract_y
_atom_site_fract_z
_atom_site_occupancy
_atom_site_U_iso_or_equiv
O1 O-2 0.4573 0.5327 0.8923 1 0.0
H5 H+1 0.175 0.088 0.152 1 0.0
O10 O-2 0.763 0.238 0.176 1 0.0
O11 O-2 0.17 0.031 0.18 0.36 0.0
S2 S+6 0.9227 0.4167 0.25 0.64 0.0
O9 O-2 0.469 0.238 0.0386 1 0.0
Ce3 Ce+4 0 0 0.25 0.36 0.0
H3 H+1 0.837 0.299 0.19 1 0.0
H6 H+1 0.036 -0.089 0.186 0.36 0.0
O13 O-2 0 0 -0.062 1 0.0
Ce1 Ce+3 0.6667 0.3333 0.1064 1 0.0
H2 H+1 0.552 0.312 0.012 1 0.0
S3 S+6 0.9057 0.3104 0.25 0.36 0.0
H8 H+1 0.21 0.04 0.123 1 0.0
Ce2 Ce+3 0.6667 0.3333 0.8544 1 0.0
H1 H+1 0.407 0.229 0.019 1 0.0
S1 S+6 0.4725 0.4143 -0.0898 1 0.0
H4 H+1 0.716 0.161 0.207 1 0.0
O12 O-2 0.227 0.009 -0.094 1 0.0
O2 O-2 0.4351 0.3106 0.8679 1 0.0
O3 O-2 0.391 0.3518 -0.0424 1 0.0
O6 O-2 0.896 0.148 0.25 0.36 0.0
H7 H+1 0.285 -0.041 -0.079 0.36 0.0
O4 O-2 0.6227 0.4624 -0.0801 1 0.0
O7 O-2 0.996 0.57 0.25 0.64 0.0
O8 O-2 0.83 0.344 0.7966 1 0.0
O5 O-2 0.03 0.39 0.25 1 0.0
